data_7223209
loop_
_publ_author_name
'Wen, He-Rui'
'Xie, Xin-Rong'
'Liu, Sui-Jun'
'Bao, Jun'
'Wang, Feng-Feng'
'Liu, Cai-Ming'
'Liao, Jin-Sheng'

_publ_section_title
;
 Homochiral luminescent lanthanide dinuclear complexes derived from a
 chiral carboxylate
;
_journal_name_full 'RSC Adv.'
_journal_paper_doi 10.1039/C5RA14559G
_journal_year 2015
_chemical_absolute_configuration ad
_chemical_formula_moiety 'C84 H82 Ce2 N4 O12'
_chemical_formula_sum 'C84 H82 Ce2 N4 O12'
_chemical_formula_weight 1619.77
_space_group_crystal_system monoclinic
_space_group_IT_number 4
_space_group_name_Hall 'P 2yb'
_space_group_name_H-M_alt 'P 1 21 1'
_symmetry_space_group_name_Hall 'P 2yb'
_symmetry_space_group_name_H-M 'P 1 21 1'
_atom_sites_solution_hydrogens geom
_audit_creation_date 2015-09-01
_audit_creation_method
;
Olex2 1.2-beta
(compiled 2015.08.17 svn.r3210 for OlexSys, GUI svn.r5083)
;
_audit_update_record
;
2015-09-21 deposited with the CCDC.
2015-11-06 downloaded from the CCDC.
;
_cell_angle_alpha 90
_cell_angle_beta 109.1570(10)
_cell_angle_gamma 90
_cell_formula_units_Z 2
_cell_length_a 12.9263(7)
_cell_length_b 23.1494(14)
_cell_length_c 13.4675(8)
_cell_measurement_reflns_used 9084
_cell_measurement_temperature 297.7
_cell_measurement_theta_max 27.15
_cell_measurement_theta_min 3.09
_cell_volume 3806.8(4)
_computing_cell_refinement 'SAINT v8.34A (Bruker, 2013)'
_computing_data_reduction 'SAINT v8.34A (Bruker, 2013)'
_computing_molecular_graphics 'Olex2 (Dolomanov et al., 2009)'
_computing_publication_material 'Olex2 (Dolomanov et al., 2009)'
_computing_structure_refinement 'ShelXL (Sheldrick, 2015)'
_computing_structure_solution 'ShelXS (Sheldrick, 2008)'
_diffrn_ambient_temperature 297.7
_diffrn_measured_fraction_theta_full 0.998
_diffrn_measured_fraction_theta_max 0.998
_diffrn_measurement_device_type 'CCD area detector'
_diffrn_measurement_method 'phi and omega scans'
_diffrn_radiation_monochromator graphite
_diffrn_radiation_type MoK\a
_diffrn_radiation_wavelength 0.71073
_diffrn_reflns_av_R_equivalents 0.0276
_diffrn_reflns_av_unetI/netI 0.0309
_diffrn_reflns_laue_measured_fraction_full 0.998
_diffrn_reflns_laue_measured_fraction_max 0.998
_diffrn_reflns_limit_h_max 15
_diffrn_reflns_limit_h_min -15
_diffrn_reflns_limit_k_max 26
_diffrn_reflns_limit_k_min -26
_diffrn_reflns_limit_l_max 15
_diffrn_reflns_limit_l_min -15
_diffrn_reflns_number 53629
_diffrn_reflns_point_group_measured_fraction_full 0.996
_diffrn_reflns_point_group_measured_fraction_max 0.996
_diffrn_reflns_theta_full 24.407
_diffrn_reflns_theta_max 24.407
_diffrn_reflns_theta_min 3.088
_exptl_absorpt_coefficient_mu 1.244
_exptl_absorpt_correction_T_max 0.7889
_exptl_absorpt_correction_T_min 0.7544
_exptl_absorpt_correction_type multi-scan
_exptl_absorpt_process_details CrystalClear
_exptl_crystal_colour colourless
_exptl_crystal_colour_primary colourless
_exptl_crystal_density_diffrn 1.413
_exptl_crystal_description block
_exptl_crystal_F_000 1652
_exptl_crystal_size_max 0.2
_exptl_crystal_size_mid 0.2
_exptl_crystal_size_min 0.2
_refine_diff_density_max 1.405
_refine_diff_density_min -0.534
_refine_diff_density_rms 0.055
_refine_ls_abs_structure_details
;
 Flack x determined using 5086 quotients [(I+)-(I-)]/[(I+)+(I-)]
 (Parsons, Flack and Wagner, Acta Cryst. B69 (2013) 249-259).
;
_refine_ls_abs_structure_Flack -0.020(4)
_refine_ls_extinction_method none
_refine_ls_goodness_of_fit_ref 1.061
_refine_ls_hydrogen_treatment constr
_refine_ls_matrix_type full
_refine_ls_number_parameters 947
_refine_ls_number_reflns 12468
_refine_ls_number_restraints 8
_refine_ls_restrained_S_all 1.061
_refine_ls_R_factor_all 0.0354
_refine_ls_R_factor_gt 0.0277
_refine_ls_shift/su_max 0.002
_refine_ls_shift/su_mean 0.000
_refine_ls_structure_factor_coef Fsqd
_refine_ls_weighting_details 'w=1/[\s^2^(Fo^2^)+(0.0145P)^2^+2.9585P] where P=(Fo^2^+2Fc^2^)/3'
_refine_ls_weighting_scheme calc
_refine_ls_wR_factor_gt 0.0520
_refine_ls_wR_factor_ref 0.0552
_reflns_Friedel_coverage 0.943
_reflns_friedel_fraction_full 0.994
_reflns_friedel_fraction_max 0.994
_reflns_number_gt 11277
_reflns_number_total 12468
_reflns_threshold_expression 'I > 2\s(I)'
_cod_data_source_file c5ra14559g2.cif
_cod_data_source_block 2
_cod_database_code 7223209
_shelx_space_group_comment
;
The symmetry employed for this shelxl refinement is uniquely defined
by the following loop, which should always be used as a source of
symmetry information in preference to the above space-group names.
They are only intended as comments.
;
_olex2_refinement_description
;
1. Fixed Uiso
 At 1.2 times of:
  All C(H) groups, All C(H,H) groups, All C(H,H,H,H) groups
 At 1.5 times of:
  All C(H,H,H) groups
2. Restrained distances
 C0AA-C81 \\sim C81-C0AB
 with sigma of 0.02
 C8-C94 \\sim C94-C8A
 with sigma of 0.02
3. Rigid bond restraints
 C0AA, C81, C0AB
 with sigma for 1-2 distances of 0.01 and sigma for 1-3 distances of 0.01
 C8, C94, C8A, C82, C90
 with sigma for 1-2 distances of 0.01 and sigma for 1-3 distances of 0.01
4. Others
 Sof(H81C)=Sof(H81D)=Sof(C0AB)=Sof(H0AD)=Sof(H0AE)=Sof(H0AF)=1-FVAR(1)
 Sof(H81A)=Sof(H81B)=Sof(C0AA)=Sof(H0AA)=Sof(H0AB)=Sof(H0AC)=FVAR(1)
 Sof(H94C)=Sof(H94D)=Sof(C8A)=Sof(H8AA)=Sof(H8AB)=Sof(H8AC)=1-FVAR(2)
 Sof(H94A)=Sof(H94B)=Sof(C8)=Sof(H8A)=Sof(H8B)=Sof(H8C)=FVAR(2)
5.a Ternary CH refined with riding coordinates:
 C22(H22), C27(H27), C26(H26), C32(H32), C66(H66), C80(H80)
5.b Secondary CH2 refined with riding coordinates:
 C29(H29A,H29B), C55(H55A,H55B), C71(H71A,H71B), C67(H67A,H67B), C81(H81A,
 H81B), C81(H81C,H81D), C94(H94A,H94B), C94(H94C,H94D)
5.c Aromatic/amide H refined with riding coordinates:
 C24(H24), C35(H35), C34(H34), C65(H65), C64(H64), C63(H63), C39(H39),
 C42(H42), C59(H59), C53(H53), C61(H61), C47(H47), C43(H43), C54(H54), C58(H58),
  C70(H70), C50(H50), C60(H60), C45(H45), C40(H40), C51(H51), C46(H46),
 C52(H52), C69(H69), C56(H56), C49(H49), C87(H87), C83(H83), C84(H84), C85(H85),
  C86(H86), C75(H75), C73(H73), C82(H82), C74(H74), C78(H78), C88(H88),
 C95(H95), C97(H97), C91(H91), C96(H96), C90(H90), C92(H92), C101(H101),
 C98(H98), C100(H100)
5.d Idealised Me refined as rotating group:
 C30(H30A,H30B,H30C), C89(H89A,H89B,H89C), C72(H72A,H72B,H72C), C93(H93A,H93B,
 H93C), C0AA(H0AA,H0AB,H0AC), C0AB(H0AD,H0AE,H0AF), C8(H8A,H8B,H8C), C8A(H8AA,
 H8AB,H8AC)
;
_shelx_shelxl_version_number 2014/7
_olex2_submission_special_instructions 'No special instructions were received'

loop_
_space_group_symop_operation_xyz
'x, y, z'
'-x, y+1/2, -z'

loop_
_atom_site_label
_atom_site_type_symbol
_atom_site_fract_x
_atom_site_fract_y
_atom_site_fract_z
_atom_site_U_iso_or_equiv
_atom_site_adp_type
_atom_site_occupancy
_atom_site_site_symmetry_order
_atom_site_calc_flag
_atom_site_refinement_flags_posn
_atom_site_refinement_flags_adp
_atom_site_refinement_flags_occupancy
_atom_site_disorder_assembly
_atom_site_disorder_group
Ce1 Ce 0.59628(2) 0.61943(2) 0.87551(2) 0.03065(8) Uani 1 1 d . . . . .
Ce2 Ce 0.91268(2) 0.62582(2) 1.06936(2) 0.03405(8) Uani 1 1 d . . . . .
O10 O 0.7313(3) 0.66454(17) 1.0504(3) 0.0384(10) Uani 1 1 d . . . . .
C2 C 0.3051(4) 0.6296(3) 0.8204(4) 0.0394(15) Uani 1 1 d . . . . .
O6 O 0.7756(3) 0.58059(18) 0.8900(3) 0.0415(10) Uani 1 1 d . . . . .
C4 C 1.2006(4) 0.6250(4) 1.1097(4) 0.0432(13) Uani 1 1 d . . . . .
C5 C 0.1979(4) 0.6170(4) 0.8170(5) 0.0507(16) Uani 1 1 d . . . . .
N4 N 0.3907(4) 0.5947(2) 0.8708(4) 0.0399(12) Uani 1 1 d . . . . .
O4 O 0.6369(4) 0.54719(19) 1.0155(4) 0.0445(12) Uani 1 1 d . . . . .
O5 O 0.9506(3) 0.56142(19) 0.9312(3) 0.0499(12) Uani 1 1 d . . . . .
O3 O 0.8155(3) 0.54141(18) 1.1065(3) 0.0451(11) Uani 1 1 d . . . . .
O7 O 0.5326(4) 0.52478(19) 0.7749(4) 0.0508(11) Uani 1 1 d . . . . .
O9 O 0.5575(3) 0.68242(19) 1.0196(4) 0.0479(11) Uani 1 1 d . . . . .
O11 O 0.6943(3) 0.70273(18) 0.8357(3) 0.0492(11) Uani 1 1 d . . . . .
O12 O 0.8719(4) 0.6963(2) 0.9289(4) 0.0512(14) Uani 1 1 d . . . . .
C14 C 0.8542(5) 0.5554(3) 0.8725(5) 0.0360(16) Uani 1 1 d . . . . .
O8 O 0.5416(4) 0.60068(19) 0.6815(3) 0.0562(13) Uani 1 1 d . . . . .
O2 O 0.9720(4) 0.7176(2) 1.1783(4) 0.0631(13) Uani 1 1 d . . . . .
N1 N 1.1107(4) 0.6580(2) 1.0639(4) 0.0441(13) Uani 1 1 d . . . . .
C18 C 0.6560(6) 0.6881(3) 1.0755(5) 0.0372(16) Uani 1 1 d . . . . .
O1 O 0.9643(4) 0.6401(2) 1.2669(4) 0.0670(15) Uani 1 1 d . . . . .
N2 N 1.0882(4) 0.5608(3) 1.1700(4) 0.0501(14) Uani 1 1 d . . . . .
C36 C 0.3253(5) 0.6808(3) 0.7703(5) 0.0412(15) Uani 1 1 d . . . . .
C21 C 0.7199(5) 0.5220(3) 1.0766(5) 0.0390(15) Uani 1 1 d . . . . .
C30 C 0.6920(5) 0.6266(4) 1.2758(5) 0.0715(19) Uani 1 1 d . . . . .
H30A H 0.6578 0.6047 1.2131 0.107 Uiso 1 1 calc GR . . . .
H30B H 0.6739 0.6100 1.3333 0.107 Uiso 1 1 calc GR . . . .
H30C H 0.7700 0.6260 1.2914 0.107 Uiso 1 1 calc GR . . . .
C22 C 0.6976(5) 0.4620(3) 1.1135(6) 0.0500(17) Uani 1 1 d . . . . .
H22 H 0.6749 0.4373 1.0509 0.060 Uiso 1 1 calc R . . . .
C33 C 0.8627(5) 0.5457(3) 0.6908(5) 0.0492(17) Uani 1 1 d . . . . .
C38 C 0.5159(5) 0.5496(3) 0.6884(5) 0.0441(16) Uani 1 1 d . . . . .
C27 C 0.6859(5) 0.7214(3) 1.1779(6) 0.0506(17) Uani 1 1 d . . . . .
H27 H 0.7660 0.7242 1.2045 0.061 Uiso 1 1 calc R . . . .
C23 C 1.1894(5) 0.5748(3) 1.1669(5) 0.0450(16) Uani 1 1 d . . . . .
N3 N 0.4299(4) 0.6908(2) 0.7729(4) 0.0441(13) Uani 1 1 d . . . . .
C25 C 0.7893(5) 0.7219(3) 0.8693(5) 0.0445(16) Uani 1 1 d . . . . .
C26 C 0.8098(6) 0.7839(3) 0.8412(6) 0.057(2) Uani 1 1 d . . . . .
H26 H 0.8878 0.7865 0.8490 0.068 Uiso 1 1 calc R . . . .
C24 C 1.1241(5) 0.7053(3) 1.0145(6) 0.0533(18) Uani 1 1 d . . . . .
H24 H 1.0633 0.7287 0.9846 0.064 Uiso 1 1 calc R . . . .
C35 C 0.3704(5) 0.5476(3) 0.9163(6) 0.0508(18) Uani 1 1 d . . . . .
H35 H 0.4284 0.5231 0.9495 0.061 Uiso 1 1 calc R . . . .
C34 C 0.1803(6) 0.5674(4) 0.8683(6) 0.062(2) Uani 1 1 d . . . . .
H34 H 0.1105 0.5582 0.8689 0.074 Uiso 1 1 calc R . . . .
C31 C 0.9952(6) 0.6906(4) 1.2633(6) 0.057(2) Uani 1 1 d . . . . .
C28 C 0.6424(8) 0.7824(3) 1.1644(7) 0.062(2) Uani 1 1 d . . . . .
C29 C 0.6517(6) 0.6882(3) 1.2594(6) 0.059(2) Uani 1 1 d . . . . .
H29A H 0.6789 0.7085 1.3260 0.071 Uiso 1 1 calc R . . . .
H29B H 0.5724 0.6880 1.2382 0.071 Uiso 1 1 calc R . . . .
C32 C 0.8297(5) 0.5156(3) 0.7770(5) 0.0469(16) Uani 1 1 d . . . . .
H32 H 0.7502 0.5101 0.7498 0.056 Uiso 1 1 calc R . . . .
C48 C 0.7968(6) 0.4339(3) 1.1898(6) 0.0499(17) Uani 1 1 d . . . . .
C65 C 0.4483(6) 0.7366(3) 0.7235(6) 0.0567(19) Uani 1 1 d . . . . .
H65 H 0.5197 0.7437 0.7251 0.068 Uiso 1 1 calc R . . . .
C64 C 0.3667(7) 0.7753(3) 0.6687(6) 0.066(2) Uani 1 1 d . . . . .
H64 H 0.3833 0.8067 0.6336 0.079 Uiso 1 1 calc R . . . .
C44 C 1.2814(5) 0.5415(3) 1.2190(6) 0.0576(19) Uani 1 1 d . . . . .
C62 C 0.2391(5) 0.7178(3) 0.7177(6) 0.0563(19) Uani 1 1 d . . . . .
C63 C 0.2633(7) 0.7661(3) 0.6677(7) 0.070(2) Uani 1 1 d . . . . .
H63 H 0.2081 0.7920 0.6335 0.084 Uiso 1 1 calc R . . . .
C39 C 1.2232(6) 0.7222(3) 1.0046(6) 0.061(2) Uani 1 1 d . . . . .
H39 H 1.2282 0.7561 0.9696 0.073 Uiso 1 1 calc R . . . .
C41 C 1.3043(5) 0.6393(3) 1.1021(5) 0.053(2) Uani 1 1 d . . . . .
C42 C 1.3947(6) 0.6027(4) 1.1526(7) 0.072(3) Uani 1 1 d . . . . .
H42 H 1.4625 0.6107 1.1458 0.086 Uiso 1 1 calc R . . . .
C59 C 0.2660(6) 0.5329(3) 0.9169(6) 0.0584(19) Uani 1 1 d . . . . .
H59 H 0.2555 0.4995 0.9507 0.070 Uiso 1 1 calc R . . . .
C53 C 0.8307(7) 0.6212(6) 0.5636(5) 0.085(2) Uani 1 1 d . . . . .
H53 H 0.7912 0.6538 0.5327 0.102 Uiso 1 1 calc R . . . .
C57 C 0.7482(6) 0.7986(3) 0.7298(6) 0.0541(18) Uani 1 1 d . . . . .
C61 C 0.1306(6) 0.7031(4) 0.7168(7) 0.073(2) Uani 1 1 d . . . . .
H61 H 0.0727 0.7274 0.6824 0.087 Uiso 1 1 calc R . . . .
C47 C 1.0789(6) 0.5164(4) 1.2248(7) 0.073(2) Uani 1 1 d . . . . .
H47 H 1.0096 0.5069 1.2267 0.088 Uiso 1 1 calc R . . . .
C66 C 0.4593(6) 0.5155(3) 0.5870(6) 0.0590(19) Uani 1 1 d . . . . .
H66 H 0.4302 0.5438 0.5305 0.071 Uiso 1 1 calc R . . . .
C43 C 1.3850(6) 0.5575(4) 1.2091(7) 0.071(2) Uani 1 1 d . . . . .
H43 H 1.4467 0.5355 1.2432 0.086 Uiso 1 1 calc R . . . .
C54 C 0.9452(6) 0.5248(4) 0.6565(6) 0.067(2) Uani 1 1 d . . . . .
H54 H 0.9852 0.4924 0.6878 0.081 Uiso 1 1 calc R . . . .
C58 C 0.6024(10) 0.8451(5) 0.5963(11) 0.105(4) Uani 1 1 d . . . . .
H58 H 0.5404 0.8685 0.5784 0.126 Uiso 1 1 calc R . . . .
C70 C 0.5842(7) 0.4294(4) 0.6093(7) 0.072(2) Uani 1 1 d . . . . .
H70 H 0.5570 0.4147 0.6600 0.086 Uiso 1 1 calc R . . . .
C50 C 0.8453(6) 0.4554(3) 1.2896(6) 0.063(2) Uani 1 1 d . . . . .
H50 H 0.8185 0.4894 1.3090 0.076 Uiso 1 1 calc R . . . .
C60 C 0.1107(6) 0.6556(4) 0.7637(7) 0.070(2) Uani 1 1 d . . . . .
H60 H 0.0396 0.6476 0.7618 0.083 Uiso 1 1 calc R . . . .
C45 C 1.2675(7) 0.4951(4) 1.2782(8) 0.078(3) Uani 1 1 d . . . . .
H45 H 1.3277 0.4730 1.3158 0.094 Uiso 1 1 calc R . . . .
C40 C 1.3123(6) 0.6884(4) 1.0465(6) 0.061(2) Uani 1 1 d . . . . .
H40 H 1.3787 0.6982 1.0379 0.073 Uiso 1 1 calc R . . . .
C55 C 0.8810(7) 0.4565(3) 0.8110(7) 0.067(2) Uani 1 1 d . . . . .
H55A H 0.8690 0.4324 0.7494 0.081 Uiso 1 1 calc R . . . .
H55B H 0.9594 0.4610 0.8444 0.081 Uiso 1 1 calc R . . . .
C68 C 0.5471(6) 0.4810(3) 0.5610(6) 0.0580(19) Uani 1 1 d . . . . .
C51 C 0.9324(9) 0.4280(5) 1.3613(9) 0.093(3) Uani 1 1 d . . . . .
H51 H 0.9622 0.4426 1.4291 0.112 Uiso 1 1 calc R . . . .
C46 C 1.1674(7) 0.4818(4) 1.2813(8) 0.088(3) Uani 1 1 d . . . . .
H46 H 1.1573 0.4504 1.3202 0.106 Uiso 1 1 calc R . . . .
C71 C 0.6021(7) 0.4644(4) 1.1543(9) 0.081(3) Uani 1 1 d . . . . .
H71A H 0.5422 0.4848 1.1037 0.097 Uiso 1 1 calc R . . . .
H71B H 0.6236 0.4864 1.2192 0.097 Uiso 1 1 calc R . . . .
C52 C 0.8074(6) 0.5944(3) 0.6448(6) 0.066(2) Uani 1 1 d . . . . .
H52 H 0.7532 0.6095 0.6688 0.079 Uiso 1 1 calc R . . . .
C69 C 0.5918(8) 0.5024(4) 0.4884(7) 0.086(3) Uani 1 1 d . . . . .
H69 H 0.5678 0.5377 0.4557 0.103 Uiso 1 1 calc R . . . .
C56 C 0.6575(7) 0.8333(4) 0.6983(8) 0.084(3) Uani 1 1 d . . . . .
H56 H 0.6326 0.8494 0.7495 0.101 Uiso 1 1 calc R . . . .
C49 C 0.8409(7) 0.3847(3) 1.1633(7) 0.076(2) Uani 1 1 d . . . . .
H49 H 0.8103 0.3692 1.0963 0.091 Uiso 1 1 calc R . . . .
C67 C 0.3651(6) 0.4790(4) 0.5916(7) 0.081(3) Uani 1 1 d . . . . .
H67A H 0.3907 0.4529 0.6511 0.097 Uiso 1 1 calc R . . . .
H67B H 0.3397 0.4556 0.5284 0.097 Uiso 1 1 calc R . . . .
C79 C 1.1888(7) 0.7124(4) 1.3708(7) 0.074(2) Uani 1 1 d . . . . .
C87 C 0.7066(10) 0.4213(6) 0.5088(12) 0.113(5) Uani 1 1 d . . . . .
H87 H 0.7602 0.4013 0.4905 0.136 Uiso 1 1 calc R . . . .
C83 C 1.2296(9) 0.7433(5) 1.3057(9) 0.095(3) Uani 1 1 d . . . . .
H83 H 1.1833 0.7673 1.2550 0.114 Uiso 1 1 calc R . . . .
C84 C 0.9677(7) 0.5528(5) 0.5743(7) 0.089(3) Uani 1 1 d . . . . .
H84 H 1.0228 0.5386 0.5507 0.107 Uiso 1 1 calc R . . . .
C85 C 0.9108(8) 0.6008(5) 0.5276(7) 0.095(4) Uani 1 1 d . . . . .
H85 H 0.9263 0.6191 0.4726 0.114 Uiso 1 1 calc R . . . .
C86 C 0.6650(8) 0.3989(4) 0.5802(10) 0.094(3) Uani 1 1 d . . . . .
H86 H 0.6895 0.3632 0.6105 0.113 Uiso 1 1 calc R . . . .
C89 C 0.8338(9) 0.4270(4) 0.8865(9) 0.100(3) Uani 1 1 d . . . . .
H89A H 0.7556 0.4311 0.8618 0.150 Uiso 1 1 calc GR . . . .
H89B H 0.8634 0.4444 0.9548 0.150 Uiso 1 1 calc GR . . . .
H89C H 0.8525 0.3867 0.8911 0.150 Uiso 1 1 calc GR . . . .
C80 C 1.0700(7) 0.7196(4) 1.3636(7) 0.082(3) Uani 1 1 d . . . . .
H80 H 1.0604 0.6985 1.4231 0.099 Uiso 1 1 calc R . . . .
C75 C 0.5368(9) 0.7958(4) 1.1509(10) 0.104(3) Uani 1 1 d . . . . .
H75 H 0.4879 0.7657 1.1472 0.125 Uiso 1 1 calc R . . . .
C73 C 0.9749(8) 0.3793(6) 1.3323(11) 0.108(4) Uani 1 1 d . . . . .
H73 H 1.0346 0.3608 1.3798 0.129 Uiso 1 1 calc R . . . .
C82 C 1.2613(10) 0.6772(5) 1.4476(8) 0.110(3) Uani 1 1 d . U . . .
H82 H 1.2364 0.6551 1.4929 0.132 Uiso 1 1 calc R . . . .
C72 C 0.5618(9) 0.4056(5) 1.1749(11) 0.137(5) Uani 1 1 d . . . . .
H72A H 0.5541 0.3808 1.1157 0.205 Uiso 1 1 calc GR . . . .
H72B H 0.4921 0.4097 1.1853 0.205 Uiso 1 1 calc GR . . . .
H72C H 0.6135 0.3890 1.2366 0.205 Uiso 1 1 calc GR . . . .
C74 C 0.9294(9) 0.3581(4) 1.2340(11) 0.106(4) Uani 1 1 d . . . . .
H74 H 0.9586 0.3251 1.2140 0.127 Uiso 1 1 calc R . . . .
C78 C 0.7117(10) 0.8285(4) 1.1727(9) 0.106(3) Uani 1 1 d . . . . .
H78 H 0.7859 0.8225 1.1844 0.127 Uiso 1 1 calc R . . . .
C81 C 1.0388(9) 0.7819(5) 1.3739(10) 0.131(5) Uani 1 1 d D U . . .
H81A H 1.0998 0.8017 1.4243 0.158 Uiso 0.836(19) 1 calc R . P A 1
H81B H 1.0230 0.8013 1.3066 0.158 Uiso 0.836(19) 1 calc R . P A 1
H81C H 1.0141 0.7911 1.2995 0.158 Uiso 0.164(19) 1 calc R . P A 2
H81D H 0.9714 0.7740 1.3883 0.158 Uiso 0.164(19) 1 calc R . P A 2
C88 C 0.6707(10) 0.4721(7) 0.4646(9) 0.119(4) Uani 1 1 d . . . . .
H88 H 0.7005 0.4874 0.4161 0.143 Uiso 1 1 calc R . . . .
C95 C 0.7833(8) 0.7766(4) 0.6518(8) 0.084(3) Uani 1 1 d . . . . .
H95 H 0.8452 0.7532 0.6699 0.101 Uiso 1 1 calc R . . . .
C97 C 0.6380(12) 0.8228(5) 0.5209(10) 0.109(4) Uani 1 1 d . . . . .
H97 H 0.6000 0.8311 0.4508 0.131 Uiso 1 1 calc R . . . .
C94 C 0.7918(11) 0.8232(4) 0.9234(9) 0.119(4) Uani 1 1 d D U . . .
H94A H 0.7591 0.8590 0.8906 0.142 Uiso 0.29(2) 1 calc R . P B 1
H94B H 0.7412 0.8050 0.9533 0.142 Uiso 0.29(2) 1 calc R . P B 1
H94C H 0.7134 0.8274 0.9079 0.142 Uiso 0.71(2) 1 calc R . P B 2
H94D H 0.8201 0.8037 0.9907 0.142 Uiso 0.71(2) 1 calc R . P B 2
C91 C 1.4067(13) 0.7055(8) 1.3885(14) 0.152(7) Uani 1 1 d . . . . .
H91 H 1.4799 0.7028 1.3930 0.182 Uiso 1 1 calc R . . . .
C96 C 0.7279(11) 0.7886(6) 0.5450(10) 0.115(4) Uani 1 1 d . . . . .
H96 H 0.7523 0.7735 0.4926 0.138 Uiso 1 1 calc R . . . .
C93 C 0.2695(8) 0.5137(6) 0.6017(10) 0.128(5) Uani 1 1 d . . . . .
H93A H 0.2491 0.5428 0.5478 0.192 Uiso 1 1 calc GR . . . .
H93B H 0.2905 0.5319 0.6695 0.192 Uiso 1 1 calc GR . . . .
H93C H 0.2084 0.4885 0.5942 0.192 Uiso 1 1 calc GR . . . .
C90 C 1.3735(14) 0.6760(7) 1.4548(12) 0.146(6) Uani 1 1 d . U . . .
H90 H 1.4233 0.6542 1.5069 0.176 Uiso 1 1 calc R . . . .
C92 C 1.3405(11) 0.7393(6) 1.3145(11) 0.123(4) Uani 1 1 d . . . . .
H92 H 1.3676 0.7600 1.2692 0.147 Uiso 1 1 calc R . . . .
C0AA C 0.9413(11) 0.7849(9) 1.4090(14) 0.181(11) Uani 0.836(19) 1 d D U P A 1
H0AA H 0.8869 0.7581 1.3690 0.272 Uiso 0.836(19) 1 calc GR . P A 1
H0AB H 0.9118 0.8233 1.3985 0.272 Uiso 0.836(19) 1 calc GR . P A 1
H0AC H 0.9623 0.7752 1.4823 0.272 Uiso 0.836(19) 1 calc GR . P A 1
C0AB C 1.053(8) 0.841(2) 1.412(6) 0.19(5) Uani 0.164(19) 1 d D U P A 2
H0AD H 0.9896 0.8633 1.3736 0.285 Uiso 0.164(19) 1 calc GR . P A 2
H0AE H 1.1169 0.8572 1.4024 0.285 Uiso 0.164(19) 1 calc GR . P A 2
H0AF H 1.0603 0.8413 1.4854 0.285 Uiso 0.164(19) 1 calc GR . P A 2
C101 C 0.4979(11) 0.8512(5) 1.1425(11) 0.129(5) Uani 1 1 d . . . . .
H101 H 0.4240 0.8575 1.1318 0.155 Uiso 1 1 calc R . . . .
C98 C 0.6682(15) 0.8857(5) 1.1631(12) 0.146(5) Uani 1 1 d . . . . .
H98 H 0.7142 0.9170 1.1668 0.175 Uiso 1 1 calc R . . . .
C100 C 0.5617(15) 0.8948(6) 1.1490(11) 0.135(5) Uani 1 1 d . . . . .
H100 H 0.5344 0.9322 1.1439 0.162 Uiso 1 1 calc R . . . .
C8 C 0.893(3) 0.8355(17) 1.006(3) 0.116(16) Uani 0.29(2) 1 d D U P B 1
H8A H 0.9069 0.8059 1.0587 0.174 Uiso 0.29(2) 1 calc GR . P B 1
H8B H 0.8875 0.8722 1.0368 0.174 Uiso 0.29(2) 1 calc GR . P B 1
H8C H 0.9518 0.8365 0.9772 0.174 Uiso 0.29(2) 1 calc GR . P B 1
C8A C 0.839(2) 0.8806(7) 0.9354(16) 0.168(11) Uani 0.71(2) 1 d D U P B 2
H8AA H 0.9107 0.8787 0.9286 0.253 Uiso 0.71(2) 1 calc GR . P B 2
H8AB H 0.8449 0.8954 1.0036 0.253 Uiso 0.71(2) 1 calc GR . P B 2
H8AC H 0.7932 0.9055 0.8822 0.253 Uiso 0.71(2) 1 calc GR . P B 2

loop_
_atom_site_aniso_label
_atom_site_aniso_U_11
_atom_site_aniso_U_22
_atom_site_aniso_U_33
_atom_site_aniso_U_23
_atom_site_aniso_U_13
_atom_site_aniso_U_12
Ce1 0.02166(14) 0.03414(16) 0.03609(16) 0.00128(19) 0.00939(12) 0.00026(18)
Ce2 0.02185(14) 0.04173(19) 0.03827(17) 0.0011(2) 0.00945(12) -0.00032(19)
O10 0.026(2) 0.045(2) 0.047(3) -0.0057(19) 0.016(2) 0.0012(19)
C2 0.022(3) 0.043(4) 0.048(3) -0.019(4) 0.005(2) 0.005(3)
O6 0.030(2) 0.049(3) 0.049(3) -0.001(2) 0.018(2) 0.006(2)
C4 0.029(3) 0.058(4) 0.040(3) -0.009(4) 0.009(2) -0.004(4)
C5 0.028(3) 0.054(4) 0.068(4) -0.023(5) 0.012(3) -0.004(4)
N4 0.030(3) 0.038(3) 0.053(3) -0.007(2) 0.015(2) -0.004(2)
O4 0.036(3) 0.044(3) 0.052(3) 0.016(2) 0.012(2) 0.001(2)
O5 0.023(2) 0.069(3) 0.055(3) -0.017(2) 0.010(2) 0.003(2)
O3 0.032(2) 0.042(2) 0.059(3) 0.012(2) 0.012(2) -0.005(2)
O7 0.056(3) 0.045(3) 0.051(3) -0.007(2) 0.016(2) -0.004(2)
O9 0.029(2) 0.054(3) 0.060(3) -0.014(2) 0.013(2) 0.002(2)
O11 0.029(2) 0.052(3) 0.061(3) 0.016(2) 0.006(2) -0.008(2)
O12 0.031(3) 0.056(3) 0.062(4) 0.019(3) 0.009(3) -0.005(2)
C14 0.027(4) 0.044(4) 0.039(4) 0.003(3) 0.015(3) 0.001(3)
O8 0.067(3) 0.054(3) 0.045(3) -0.004(2) 0.014(2) -0.005(2)
O2 0.062(3) 0.058(3) 0.070(4) -0.015(3) 0.022(3) -0.010(3)
N1 0.023(3) 0.051(3) 0.055(4) -0.004(3) 0.009(3) -0.002(2)
C18 0.036(4) 0.030(3) 0.046(4) -0.009(3) 0.015(4) -0.003(3)
O1 0.073(3) 0.069(4) 0.059(3) -0.008(3) 0.022(2) -0.013(3)
N2 0.035(3) 0.060(4) 0.054(4) 0.008(3) 0.014(3) 0.006(3)
C36 0.032(4) 0.039(4) 0.048(4) -0.008(3) 0.008(3) 0.004(3)
C21 0.039(4) 0.039(4) 0.040(4) 0.007(3) 0.015(3) 0.003(3)
C30 0.070(4) 0.083(5) 0.058(4) 0.017(6) 0.015(3) 0.006(6)
C22 0.045(4) 0.046(4) 0.058(5) 0.013(3) 0.017(4) -0.003(3)
C33 0.037(4) 0.064(4) 0.044(4) -0.018(3) 0.009(3) -0.007(3)
C38 0.032(4) 0.051(5) 0.046(4) -0.010(4) 0.009(3) 0.005(3)
C27 0.039(4) 0.056(4) 0.059(5) -0.012(4) 0.020(3) -0.007(3)
C23 0.029(3) 0.056(4) 0.046(4) -0.009(3) 0.006(3) 0.005(3)
N3 0.035(3) 0.046(3) 0.048(3) 0.003(3) 0.009(2) 0.004(2)
C25 0.036(4) 0.053(4) 0.044(4) 0.010(3) 0.011(3) -0.006(3)
C26 0.043(4) 0.045(4) 0.073(5) 0.010(4) 0.006(4) -0.013(3)
C24 0.039(4) 0.051(4) 0.070(5) 0.001(4) 0.017(4) -0.004(3)
C35 0.038(4) 0.049(4) 0.067(5) -0.004(4) 0.019(3) -0.005(3)
C34 0.030(4) 0.080(6) 0.080(6) -0.032(4) 0.023(4) -0.016(4)
C31 0.045(4) 0.079(6) 0.050(5) -0.014(4) 0.019(4) -0.003(4)
C28 0.077(7) 0.047(5) 0.064(5) -0.019(4) 0.029(5) -0.006(4)
C29 0.059(5) 0.069(5) 0.052(5) -0.016(4) 0.022(4) -0.006(4)
C32 0.039(4) 0.054(4) 0.048(4) -0.012(3) 0.014(3) -0.002(3)
C48 0.053(4) 0.039(4) 0.065(5) 0.017(3) 0.030(4) 0.004(3)
C65 0.050(4) 0.050(4) 0.067(5) 0.010(4) 0.015(4) 0.006(4)
C64 0.070(6) 0.047(4) 0.073(6) 0.016(4) 0.012(5) 0.014(4)
C44 0.034(4) 0.074(5) 0.058(5) -0.009(4) 0.006(3) 0.017(4)
C62 0.036(4) 0.059(5) 0.063(5) -0.010(4) 0.001(3) 0.017(3)
C63 0.061(6) 0.058(5) 0.074(6) 0.003(4) 0.000(4) 0.029(4)
C39 0.044(4) 0.063(5) 0.080(6) -0.004(4) 0.025(4) -0.018(4)
C41 0.025(3) 0.072(6) 0.062(4) -0.027(4) 0.016(3) -0.006(3)
C42 0.028(4) 0.104(8) 0.082(6) -0.030(5) 0.016(4) -0.002(4)
C59 0.048(4) 0.058(4) 0.076(5) -0.011(4) 0.031(4) -0.018(4)
C53 0.089(5) 0.100(6) 0.060(5) 0.008(7) 0.016(4) -0.009(8)
C57 0.052(4) 0.042(4) 0.066(5) 0.014(3) 0.016(4) -0.011(3)
C61 0.035(4) 0.081(6) 0.086(6) -0.017(5) -0.004(4) 0.026(4)
C47 0.046(5) 0.084(6) 0.086(6) 0.028(5) 0.017(4) 0.006(4)
C66 0.055(5) 0.067(5) 0.046(4) -0.015(4) 0.004(3) 0.000(4)
C43 0.033(4) 0.095(7) 0.077(6) -0.007(5) 0.005(4) 0.017(4)
C54 0.049(4) 0.087(6) 0.070(5) -0.014(4) 0.024(4) -0.003(4)
C58 0.091(8) 0.095(8) 0.111(10) 0.055(8) 0.007(7) 0.016(7)
C70 0.068(6) 0.069(6) 0.077(6) -0.014(5) 0.021(5) -0.006(5)
C50 0.059(5) 0.067(5) 0.067(5) 0.018(4) 0.026(4) 0.012(4)
C60 0.028(4) 0.085(6) 0.088(6) -0.028(5) 0.008(4) 0.002(4)
C45 0.050(6) 0.091(7) 0.082(7) 0.023(5) 0.004(5) 0.020(5)
C40 0.041(4) 0.079(5) 0.072(5) -0.026(4) 0.031(4) -0.026(4)
C55 0.072(5) 0.052(5) 0.078(6) -0.012(4) 0.024(5) 0.001(4)
C68 0.056(5) 0.065(5) 0.049(4) -0.025(4) 0.010(4) -0.013(4)
C51 0.077(7) 0.115(9) 0.084(7) 0.034(6) 0.022(6) 0.011(7)
C46 0.061(6) 0.079(6) 0.113(8) 0.045(6) 0.014(6) 0.018(5)
C71 0.050(5) 0.089(6) 0.108(8) 0.054(6) 0.033(5) 0.008(5)
C52 0.060(5) 0.085(6) 0.051(5) -0.001(4) 0.016(4) 0.007(4)
C69 0.095(7) 0.108(7) 0.061(6) -0.006(5) 0.033(5) -0.014(6)
C56 0.077(6) 0.066(5) 0.104(8) 0.029(5) 0.020(5) 0.012(5)
C49 0.091(6) 0.052(5) 0.098(7) 0.020(4) 0.048(5) 0.021(4)
C67 0.050(5) 0.099(7) 0.085(6) -0.043(5) 0.011(5) -0.015(5)
C79 0.072(6) 0.084(6) 0.058(5) -0.030(5) 0.011(5) -0.021(5)
C87 0.078(8) 0.130(11) 0.139(12) -0.075(10) 0.046(8) -0.002(8)
C83 0.078(8) 0.120(9) 0.085(8) -0.025(6) 0.026(6) -0.015(7)
C84 0.063(6) 0.149(10) 0.068(6) -0.028(6) 0.037(5) -0.021(6)
C85 0.082(6) 0.150(11) 0.056(5) 0.001(6) 0.026(5) -0.034(6)
C86 0.072(7) 0.078(6) 0.122(10) -0.032(6) 0.016(7) -0.004(6)
C89 0.119(9) 0.066(6) 0.118(9) 0.008(6) 0.043(7) -0.002(6)
C80 0.087(6) 0.101(7) 0.065(6) -0.034(5) 0.033(5) -0.034(5)
C75 0.095(8) 0.062(6) 0.163(11) -0.023(6) 0.052(8) 0.001(5)
C73 0.070(7) 0.128(10) 0.131(10) 0.086(9) 0.040(7) 0.035(7)
C82 0.129(9) 0.104(8) 0.081(8) -0.018(6) 0.010(7) 0.007(8)
C72 0.091(8) 0.131(10) 0.198(14) 0.085(10) 0.061(9) -0.022(7)
C74 0.110(9) 0.072(6) 0.162(11) 0.054(7) 0.081(9) 0.051(6)
C78 0.128(9) 0.075(7) 0.127(9) -0.001(6) 0.057(8) -0.022(7)
C81 0.098(8) 0.145(10) 0.150(11) -0.096(9) 0.039(8) -0.010(8)
C88 0.098(9) 0.189(14) 0.092(9) -0.044(9) 0.059(7) -0.019(9)
C95 0.085(6) 0.085(6) 0.078(7) 0.009(5) 0.022(5) 0.001(5)
C97 0.139(12) 0.091(8) 0.076(8) 0.032(7) 0.009(8) -0.018(8)
C94 0.166(12) 0.072(6) 0.102(9) -0.024(6) 0.022(8) 0.004(7)
C91 0.097(11) 0.198(19) 0.133(15) -0.060(13) 0.000(10) 0.019(11)
C96 0.149(12) 0.109(9) 0.092(9) -0.013(7) 0.047(9) -0.019(8)
C93 0.070(7) 0.159(12) 0.153(12) -0.059(9) 0.033(7) -0.005(7)
C90 0.134(11) 0.147(13) 0.117(12) -0.037(10) -0.016(10) 0.044(11)
C92 0.099(9) 0.162(12) 0.122(11) -0.050(9) 0.055(8) -0.034(9)
C0AA 0.071(9) 0.28(3) 0.177(18) -0.153(18) 0.025(10) 0.006(12)
C0AB 0.21(11) 0.17(5) 0.15(8) -0.13(7) 0.01(7) 0.02(7)
C101 0.128(10) 0.074(7) 0.193(14) -0.024(8) 0.064(10) 0.026(7)
C98 0.218(17) 0.058(7) 0.172(13) 0.013(7) 0.078(14) -0.026(9)
C100 0.221(17) 0.070(8) 0.128(11) -0.001(7) 0.077(12) 0.028(11)
C8 0.17(3) 0.08(3) 0.08(3) -0.03(2) 0.033(18) -0.04(3)
C8A 0.28(3) 0.067(11) 0.128(17) -0.032(11) 0.025(17) -0.028(13)

loop_
_atom_type_symbol
_atom_type_description
_atom_type_scat_dispersion_real
_atom_type_scat_dispersion_imag
_atom_type_scat_source
C C 0.0033 0.0016 'International Tables Vol C Tables 4.2.6.8 and 6.1.1.4'
H H 0.0000 0.0000 'International Tables Vol C Tables 4.2.6.8 and 6.1.1.4'
Ce Ce -0.2486 2.6331 'International Tables Vol C Tables 4.2.6.8 and 6.1.1.4'
N N 0.0061 0.0033 'International Tables Vol C Tables 4.2.6.8 and 6.1.1.4'
O O 0.0106 0.0060 'International Tables Vol C Tables 4.2.6.8 and 6.1.1.4'

loop_
_geom_angle_atom_site_label_1
_geom_angle_atom_site_label_2
_geom_angle_atom_site_label_3
_geom_angle
O10 Ce1 Ce2 35.23(8)
O10 Ce1 N4 117.51(14)
O10 Ce1 C18 24.65(14)
O10 Ce1 C38 160.54(15)
O10 Ce1 N3 113.29(14)
O6 Ce1 Ce2 39.80(10)
O6 Ce1 O10 75.03(12)
O6 Ce1 N4 145.89(15)
O6 Ce1 O4 74.19(14)
O6 Ce1 O7 81.87(14)
O6 Ce1 O9 123.95(13)
O6 Ce1 O11 76.23(14)
O6 Ce1 O8 87.41(14)
O6 Ce1 C18 99.57(16)
O6 Ce1 C38 85.61(15)
O6 Ce1 N3 147.50(15)
N4 Ce1 Ce2 142.88(11)
N4 Ce1 C18 95.43(16)
N4 Ce1 C38 77.92(17)
N4 Ce1 N3 60.41(15)
O4 Ce1 Ce2 67.28(10)
O4 Ce1 O10 70.80(14)
O4 Ce1 N4 80.42(15)
O4 Ce1 O7 76.90(15)
O4 Ce1 O9 81.58(15)
O4 Ce1 O11 135.08(14)
O4 Ce1 O8 126.88(15)
O4 Ce1 C18 75.12(18)
O4 Ce1 C38 102.39(19)
O4 Ce1 N3 138.21(16)
O7 Ce1 Ce2 116.77(10)
O7 Ce1 O10 144.25(14)
O7 Ce1 N4 70.34(15)
O7 Ce1 O9 139.90(14)
O7 Ce1 C18 150.38(17)
O7 Ce1 C38 25.71(17)
O7 Ce1 N3 100.89(16)
O9 Ce1 Ce2 84.28(9)
O9 Ce1 O10 49.24(12)
O9 Ce1 N4 72.99(14)
O9 Ce1 C18 24.58(15)
O9 Ce1 C38 149.57(15)
O9 Ce1 N3 73.93(15)
O11 Ce1 Ce2 68.30(9)
O11 Ce1 O10 69.38(14)
O11 Ce1 N4 137.28(14)
O11 Ce1 O7 130.77(15)
O11 Ce1 O9 87.84(15)
O11 Ce1 O8 84.15(15)
O11 Ce1 C18 77.38(17)
O11 Ce1 C38 108.23(19)
O11 Ce1 N3 77.87(15)
O8 Ce1 Ce2 123.67(11)
O8 Ce1 O10 150.90(14)
O8 Ce1 N4 90.01(15)
O8 Ce1 O7 51.01(14)
O8 Ce1 O9 144.59(14)
O8 Ce1 C18 157.98(17)
O8 Ce1 C38 25.39(17)
O8 Ce1 N3 70.67(15)
C18 Ce1 Ce2 59.79(13)
C38 Ce1 Ce2 125.37(12)
C38 Ce1 C18 173.26(19)
N3 Ce1 Ce2 140.24(11)
N3 Ce1 C18 93.55(17)
N3 Ce1 C38 84.17(17)
O10 Ce2 Ce1 38.60(9)
O10 Ce2 O6 73.91(12)
O10 Ce2 O5 123.03(13)
O10 Ce2 O3 77.08(14)
O10 Ce2 C14 98.79(15)
O10 Ce2 O2 81.48(15)
O10 Ce2 N1 141.66(15)
O10 Ce2 O1 88.56(15)
O10 Ce2 N2 151.61(16)
O10 Ce2 C31 87.76(17)
O6 Ce2 Ce1 35.31(8)
O6 Ce2 C14 24.90(14)
O6 Ce2 C31 161.67(16)
O5 Ce2 Ce1 84.51(9)
O5 Ce2 O6 49.25(12)
O5 Ce2 C14 24.36(14)
O5 Ce2 N1 74.34(15)
O5 Ce2 N2 73.05(16)
O5 Ce2 C31 149.05(17)
O3 Ce2 Ce1 68.23(10)
O3 Ce2 O6 69.19(13)
O3 Ce2 O5 85.27(15)
O3 Ce2 C14 75.52(16)
O3 Ce2 O2 128.39(16)
O3 Ce2 N1 141.18(15)
O3 Ce2 O1 82.34(16)
O3 Ce2 N2 81.70(15)
O3 Ce2 C31 106.8(2)
O12 Ce2 Ce1 66.92(11)
O12 Ce2 O10 73.47(15)
O12 Ce2 O6 69.59(15)
O12 Ce2 O5 82.50(16)
O12 Ce2 O3 134.36(15)
O12 Ce2 C14 75.44(18)
O12 Ce2 O2 80.50(18)
O12 Ce2 N1 75.95(16)
O12 Ce2 O1 130.11(17)
O12 Ce2 N2 134.62(17)
O12 Ce2 C31 106.1(2)
C14 Ce2 Ce1 60.21(12)
O2 Ce2 Ce1 116.63(12)
O2 Ce2 O6 145.46(15)
O2 Ce2 O5 144.20(15)
O2 Ce2 C14 154.71(18)
O2 Ce2 N1 71.08(16)
O2 Ce2 N2 97.55(18)
O2 Ce2 C31 25.58(19)
N1 Ce2 Ce1 139.26(12)
N1 Ce2 O6 115.78(14)
N1 Ce2 C14 95.33(17)
N1 Ce2 C31 78.98(19)
O1 Ce2 Ce1 122.63(12)
O1 Ce2 O6 149.08(15)
O1 Ce2 O5 142.26(15)
O1 Ce2 C14 154.35(17)
O1 Ce2 O2 50.53(17)
O1 Ce2 N1 93.85(17)
O1 Ce2 N2 69.96(17)
O1 Ce2 C31 25.35(19)
N2 Ce2 Ce1 143.82(13)
N2 Ce2 O6 115.61(15)
N2 Ce2 C14 93.87(17)
N2 Ce2 N1 61.04(17)
N2 Ce2 C31 80.5(2)
C31 Ce2 Ce1 126.36(14)
C31 Ce2 C14 173.41(18)
Ce2 O10 Ce1 106.17(14)
C18 O10 Ce1 93.9(4)
C18 O10 Ce2 159.0(4)
C5 C2 C36 119.3(6)
N4 C2 C5 121.7(7)
N4 C2 C36 119.0(5)
Ce1 O6 Ce2 104.88(14)
C14 O6 Ce1 164.2(4)
C14 O6 Ce2 90.8(4)
N1 C4 C23 118.7(5)
N1 C4 C41 121.7(7)
C41 C4 C23 119.6(6)
C2 C5 C60 119.5(8)
C34 C5 C2 118.4(6)
C34 C5 C60 122.2(6)
C2 N4 Ce1 121.3(4)
C35 N4 Ce1 120.6(4)
C35 N4 C2 118.1(5)
C21 O4 Ce1 137.9(4)
C14 O5 Ce2 97.9(4)
C21 O3 Ce2 137.4(4)
C38 O7 Ce1 91.6(4)
C18 O9 Ce1 95.7(4)
C25 O11 Ce1 136.0(4)
C25 O12 Ce2 137.7(4)
O6 C14 Ce2 64.3(3)
O6 C14 C32 118.7(6)
O5 C14 Ce2 57.8(3)
O5 C14 O6 122.0(6)
O5 C14 C32 119.4(6)
C32 C14 Ce2 175.6(5)
C38 O8 Ce1 94.5(4)
C31 O2 Ce2 92.6(5)
C4 N1 Ce2 120.8(4)
C24 N1 Ce2 121.7(4)
C24 N1 C4 117.5(6)
O10 C18 Ce1 61.5(3)
O10 C18 O9 121.1(6)
O10 C18 C27 118.5(6)
O9 C18 Ce1 59.7(3)
O9 C18 C27 120.3(6)
C27 C18 Ce1 178.7(5)
C31 O1 Ce2 93.4(5)
C23 N2 Ce2 120.8(4)
C47 N2 Ce2 120.7(5)
C47 N2 C23 118.5(6)
N3 C36 C2 117.6(5)
N3 C36 C62 121.8(6)
C62 C36 C2 120.5(6)
O4 C21 C22 114.9(6)
O3 C21 O4 125.6(6)
O3 C21 C22 119.5(6)
H30A C30 H30B 109.5
H30A C30 H30C 109.5
H30B C30 H30C 109.5
C29 C30 H30A 109.5
C29 C30 H30B 109.5
C29 C30 H30C 109.5
C21 C22 H22 106.5
C48 C22 C21 113.8(6)
C48 C22 H22 106.5
C48 C22 C71 112.5(6)
C71 C22 C21 110.4(6)
C71 C22 H22 106.5
C54 C33 C32 122.1(7)
C52 C33 C32 119.0(6)
C52 C33 C54 118.9(7)
O7 C38 Ce1 62.7(3)
O7 C38 C66 118.6(7)
O8 C38 Ce1 60.1(3)
O8 C38 O7 122.5(6)
O8 C38 C66 118.9(7)
C66 C38 Ce1 173.0(4)
C18 C27 H27 106.9
C18 C27 C29 110.6(6)
C28 C27 C18 113.2(6)
C28 C27 H27 106.9
C28 C27 C29 112.0(6)
C29 C27 H27 106.9
N2 C23 C4 118.6(5)
N2 C23 C44 121.4(7)
C44 C23 C4 120.1(6)
C36 N3 Ce1 121.7(4)
C65 N3 Ce1 120.4(4)
C65 N3 C36 117.9(6)
O11 C25 O12 126.5(6)
O11 C25 C26 118.4(6)
O12 C25 C26 115.0(6)
C25 C26 H26 106.6
C57 C26 C25 112.6(6)
C57 C26 H26 106.6
C57 C26 C94 116.2(7)
C94 C26 C25 107.6(7)
C94 C26 H26 106.6
N1 C24 H24 118.0
N1 C24 C39 124.0(7)
C39 C24 H24 118.0
N4 C35 H35 118.5
N4 C35 C59 123.0(7)
C59 C35 H35 118.5
C5 C34 H34 120.5
C59 C34 C5 119.1(6)
C59 C34 H34 120.5
O2 C31 Ce2 61.8(4)
O2 C31 C80 118.6(8)
O1 C31 Ce2 61.3(4)
O1 C31 O2 121.6(7)
O1 C31 C80 119.7(8)
C80 C31 Ce2 163.8(5)
C75 C28 C27 123.4(8)
C75 C28 C78 115.7(9)
C78 C28 C27 120.7(9)
C30 C29 C27 114.5(6)
C30 C29 H29A 108.6
C30 C29 H29B 108.6
C27 C29 H29A 108.6
C27 C29 H29B 108.6
H29A C29 H29B 107.6
C14 C32 C33 109.3(6)
C14 C32 H32 107.2
C33 C32 H32 107.2
C55 C32 C14 109.8(6)
C55 C32 C33 115.8(6)
C55 C32 H32 107.2
C50 C48 C22 121.7(6)
C49 C48 C22 121.0(8)
C49 C48 C50 117.3(7)
N3 C65 H65 118.2
N3 C65 C64 123.6(7)
C64 C65 H65 118.2
C65 C64 H64 120.7
C63 C64 C65 118.7(8)
C63 C64 H64 120.7
C23 C44 C43 118.4(8)
C45 C44 C23 117.9(7)
C45 C44 C43 123.7(7)
C36 C62 C61 118.1(7)
C63 C62 C36 118.0(7)
C63 C62 C61 123.9(7)
C64 C63 C62 120.0(7)
C64 C63 H63 120.0
C62 C63 H63 120.0
C24 C39 H39 120.5
C40 C39 C24 119.0(7)
C40 C39 H39 120.5
C4 C41 C42 118.3(7)
C40 C41 C4 118.1(7)
C40 C41 C42 123.6(6)
C41 C42 H42 119.1
C43 C42 C41 121.8(7)
C43 C42 H42 119.1
C35 C59 H59 120.1
C34 C59 C35 119.7(7)
C34 C59 H59 120.1
C52 C53 H53 119.4
C85 C53 H53 119.4
C85 C53 C52 121.2(10)
C56 C57 C26 124.5(8)
C56 C57 C95 116.5(8)
C95 C57 C26 119.0(7)
C62 C61 H61 119.0
C60 C61 C62 122.0(7)
C60 C61 H61 119.0
N2 C47 H47 118.3
N2 C47 C46 123.4(8)
C46 C47 H47 118.3
C38 C66 H66 107.3
C68 C66 C38 107.5(5)
C68 C66 H66 107.3
C67 C66 C38 114.1(6)
C67 C66 H66 107.3
C67 C66 C68 113.0(6)
C44 C43 H43 119.2
C42 C43 C44 121.6(7)
C42 C43 H43 119.2
C33 C54 H54 120.4
C33 C54 C84 119.2(8)
C84 C54 H54 120.4
C56 C58 H58 120.3
C97 C58 H58 120.3
C97 C58 C56 119.5(11)
C68 C70 H70 120.7
C68 C70 C86 118.6(9)
C86 C70 H70 120.7
C48 C50 H50 119.2
C51 C50 C48 121.7(8)
C51 C50 H50 119.2
C5 C60 H60 119.7
C61 C60 C5 120.6(7)
C61 C60 H60 119.7
C44 C45 H45 119.9
C46 C45 C44 120.3(8)
C46 C45 H45 119.9
C39 C40 C41 119.7(6)
C39 C40 H40 120.2
C41 C40 H40 120.2
C32 C55 H55A 109.2
C32 C55 H55B 109.2
H55A C55 H55B 107.9
C89 C55 C32 112.1(7)
C89 C55 H55A 109.2
C89 C55 H55B 109.2
C70 C68 C66 121.4(8)
C70 C68 C69 119.1(8)
C69 C68 C66 119.5(8)
C50 C51 H51 120.2
C73 C51 C50 119.6(11)
C73 C51 H51 120.2
C47 C46 H46 120.8
C45 C46 C47 118.4(8)
C45 C46 H46 120.8
C22 C71 H71A 108.8
C22 C71 H71B 108.8
C22 C71 C72 113.9(8)
H71A C71 H71B 107.7
C72 C71 H71A 108.8
C72 C71 H71B 108.8
C33 C52 C53 120.9(8)
C33 C52 H52 119.6
C53 C52 H52 119.6
C68 C69 H69 119.9
C88 C69 C68 120.2(10)
C88 C69 H69 119.9
C57 C56 H56 118.4
C58 C56 C57 123.1(11)
C58 C56 H56 118.4
C48 C49 H49 119.5
C74 C49 C48 121.0(9)
C74 C49 H49 119.5
C66 C67 H67A 108.8
C66 C67 H67B 108.8
C66 C67 C93 113.6(8)
H67A C67 H67B 107.7
C93 C67 H67A 108.8
C93 C67 H67B 108.8
C83 C79 C80 119.8(9)
C83 C79 C82 118.2(10)
C82 C79 C80 121.8(10)
C86 C87 H87 120.1
C88 C87 H87 120.1
C88 C87 C86 119.7(11)
C79 C83 H83 119.7
C79 C83 C92 120.7(12)
C92 C83 H83 119.7
C54 C84 H84 119.2
C85 C84 C54 121.5(8)
C85 C84 H84 119.2
C53 C85 C84 118.3(9)
C53 C85 H85 120.8
C84 C85 H85 120.8
C70 C86 H86 119.8
C87 C86 C70 120.4(11)
C87 C86 H86 119.8
C55 C89 H89A 109.5
C55 C89 H89B 109.5
C55 C89 H89C 109.5
H89A C89 H89B 109.5
H89A C89 H89C 109.5
H89B C89 H89C 109.5
C31 C80 H80 106.9
C79 C80 C31 109.9(6)
C79 C80 H80 106.9
C79 C80 C81 113.1(8)
C81 C80 C31 112.8(9)
C81 C80 H80 106.9
C28 C75 H75 118.2
C28 C75 C101 123.6(11)
C101 C75 H75 118.2
C51 C73 H73 120.2
C74 C73 C51 119.5(10)
C74 C73 H73 120.2
C79 C82 H82 120.7
C79 C82 C90 118.7(12)
C90 C82 H82 120.7
C71 C72 H72A 109.5
C71 C72 H72B 109.5
C71 C72 H72C 109.5
H72A C72 H72B 109.5
H72A C72 H72C 109.5
H72B C72 H72C 109.5
C49 C74 H74 119.6
C73 C74 C49 120.8(10)
C73 C74 H74 119.6
C28 C78 H78 120.4
C28 C78 C98 119.1(12)
C98 C78 H78 120.4
C80 C81 H81A 109.5
C80 C81 H81B 109.5
C80 C81 H81C 96.9
C80 C81 H81D 96.9
H81A C81 H81B 108.1
H81C C81 H81D 103.5
C0AA C81 C80 110.5(13)
C0AA C81 H81A 109.5
C0AA C81 H81B 109.5
C0AB C81 C80 157(4)
C0AB C81 H81C 96.9
C0AB C81 H81D 96.9
C69 C88 H88 119.1
C87 C88 C69 121.9(12)
C87 C88 H88 119.1
C57 C95 H95 119.2
C57 C95 C96 121.6(10)
C96 C95 H95 119.2
C58 C97 H97 119.3
C58 C97 C96 121.4(12)
C96 C97 H97 119.3
C26 C94 H94A 109.3
C26 C94 H94B 109.3
C26 C94 H94C 107.8
C26 C94 H94D 107.8
H94A C94 H94B 108.0
H94C C94 H94D 107.1
C8 C94 C26 111.5(19)
C8 C94 H94A 109.3
C8 C94 H94B 109.3
C8A C94 C26 118.2(13)
C8A C94 H94C 107.8
C8A C94 H94D 107.8
C90 C91 H91 118.5
C90 C91 C92 122.9(18)
C92 C91 H91 118.5
C95 C96 H96 121.0
C97 C96 C95 118.0(11)
C97 C96 H96 121.0
C67 C93 H93A 109.5
C67 C93 H93B 109.5
C67 C93 H93C 109.5
H93A C93 H93B 109.5
H93A C93 H93C 109.5
H93B C93 H93C 109.5
C82 C90 H90 119.9
C91 C90 C82 120.1(16)
C91 C90 H90 119.9
C83 C92 H92 120.3
C91 C92 C83 119.4(14)
C91 C92 H92 120.3
C81 C0AA H0AA 109.5
C81 C0AA H0AB 109.5
C81 C0AA H0AC 109.5
H0AA C0AA H0AB 109.5
H0AA C0AA H0AC 109.5
H0AB C0AA H0AC 109.5
C81 C0AB H0AD 109.5
C81 C0AB H0AE 109.5
C81 C0AB H0AF 109.5
H0AD C0AB H0AE 109.5
H0AD C0AB H0AF 109.5
H0AE C0AB H0AF 109.5
C75 C101 H101 119.4
C100 C101 C75 121.3(13)
C100 C101 H101 119.4
C78 C98 H98 119.5
C100 C98 C78 121.0(13)
C100 C98 H98 119.5
C101 C100 C98 119.3(13)
C101 C100 H100 120.3
C98 C100 H100 120.3
C94 C8 H8A 109.5
C94 C8 H8B 109.5
C94 C8 H8C 109.5
H8A C8 H8B 109.5
H8A C8 H8C 109.5
H8B C8 H8C 109.5
C94 C8A H8AA 109.5
C94 C8A H8AB 109.5
C94 C8A H8AC 109.5
H8AA C8A H8AB 109.5
H8AA C8A H8AC 109.5
H8AB C8A H8AC 109.5

loop_
_geom_bond_atom_site_label_1
_geom_bond_atom_site_label_2
_geom_bond_distance
Ce1 Ce2 4.0689(4)
Ce1 O10 2.643(4)
Ce1 O6 2.434(4)
Ce1 N4 2.699(5)
Ce1 O4 2.445(4)
Ce1 O7 2.565(4)
Ce1 O9 2.604(4)
Ce1 O11 2.461(4)
Ce1 O8 2.510(4)
Ce1 C18 3.002(6)
Ce1 C38 2.886(7)
Ce1 N3 2.705(5)
Ce2 O10 2.444(4)
Ce2 O6 2.695(4)
Ce2 O5 2.554(4)
Ce2 O3 2.461(4)
Ce2 O12 2.422(5)
Ce2 C14 2.991(7)
Ce2 O2 2.554(5)
Ce2 N1 2.691(5)
Ce2 O1 2.544(5)
Ce2 N2 2.690(5)
Ce2 C31 2.895(8)
O10 C18 1.255(7)
C2 C5 1.402(8)
C2 N4 1.359(7)
C2 C36 1.429(9)
O6 C14 1.260(7)
C4 N1 1.357(8)
C4 C23 1.428(10)
C4 C41 1.417(8)
C5 C34 1.396(11)
C5 C60 1.434(10)
N4 C35 1.317(8)
O4 C21 1.261(7)
O5 C14 1.246(7)
O3 C21 1.251(7)
O7 C38 1.252(8)
O9 C18 1.255(8)
O11 C25 1.243(7)
O12 C25 1.254(7)
C14 C32 1.528(9)
O8 C38 1.241(8)
O2 C31 1.251(9)
N1 C24 1.321(8)
C18 C27 1.515(9)
O1 C31 1.242(9)
N2 C23 1.362(8)
N2 C47 1.295(9)
C36 N3 1.362(8)
C36 C62 1.399(9)
C21 C22 1.534(9)
C30 H30A 0.9600
C30 H30B 0.9600
C30 H30C 0.9600
C30 C29 1.508(11)
C22 H22 0.9800
C22 C48 1.503(10)
C22 C71 1.508(10)
C33 C32 1.530(9)
C33 C54 1.382(9)
C33 C52 1.369(10)
C38 C66 1.538(9)
C27 H27 0.9800
C27 C28 1.507(11)
C27 C29 1.521(10)
C23 C44 1.397(9)
N3 C65 1.315(8)
C25 C26 1.530(9)
C26 H26 0.9800
C26 C57 1.488(10)
C26 C94 1.507(13)
C24 H24 0.9300
C24 C39 1.387(9)
C35 H35 0.9300
C35 C59 1.395(9)
C34 H34 0.9300
C34 C59 1.347(10)
C31 C80 1.533(10)
C28 C75 1.353(12)
C28 C78 1.374(12)
C29 H29A 0.9700
C29 H29B 0.9700
C32 H32 0.9800
C32 C55 1.523(10)
C48 C50 1.376(10)
C48 C49 1.373(10)
C65 H65 0.9300
C65 C64 1.394(10)
C64 H64 0.9300
C64 C63 1.350(11)
C44 C43 1.437(11)
C44 C45 1.383(11)
C62 C63 1.393(11)
C62 C61 1.439(10)
C63 H63 0.9300
C39 H39 0.9300
C39 C40 1.352(10)
C41 C42 1.423(10)
C41 C40 1.384(10)
C42 H42 0.9300
C42 C43 1.323(11)
C59 H59 0.9300
C53 H53 0.9300
C53 C52 1.375(11)
C53 C85 1.363(12)
C57 C56 1.368(10)
C57 C95 1.372(11)
C61 H61 0.9300
C61 C60 1.334(11)
C47 H47 0.9300
C47 C46 1.399(11)
C66 H66 0.9800
C66 C68 1.519(10)
C66 C67 1.502(11)
C43 H43 0.9300
C54 H54 0.9300
C54 C84 1.393(11)
C58 H58 0.9300
C58 C56 1.352(14)
C58 C97 1.348(17)
C70 H70 0.9300
C70 C68 1.369(11)
C70 C86 1.419(13)
C50 H50 0.9300
C50 C51 1.375(12)
C60 H60 0.9300
C45 H45 0.9300
C45 C46 1.344(12)
C40 H40 0.9300
C55 H55A 0.9700
C55 H55B 0.9700
C55 C89 1.510(12)
C68 C69 1.380(11)
C51 H51 0.9300
C51 C73 1.367(16)
C46 H46 0.9300
C71 H71A 0.9700
C71 H71B 0.9700
C71 C72 1.516(12)
C52 H52 0.9300
C69 H69 0.9300
C69 C88 1.361(14)
C56 H56 0.9300
C49 H49 0.9300
C49 C74 1.371(13)
C67 H67A 0.9700
C67 H67B 0.9700
C67 C93 1.517(12)
C79 C83 1.364(13)
C79 C80 1.517(12)
C79 C82 1.406(13)
C87 H87 0.9300
C87 C86 1.350(16)
C87 C88 1.332(17)
C83 H83 0.9300
C83 C92 1.403(14)
C84 H84 0.9300
C84 C85 1.367(12)
C85 H85 0.9300
C86 H86 0.9300
C89 H89A 0.9600
C89 H89B 0.9600
C89 H89C 0.9600
C80 H80 0.9800
C80 C81 1.517(13)
C75 H75 0.9300
C75 C101 1.370(14)
C73 H73 0.9300
C73 C74 1.352(15)
C82 H82 0.9300
C82 C90 1.422(17)
C72 H72A 0.9600
C72 H72B 0.9600
C72 H72C 0.9600
C74 H74 0.9300
C78 H78 0.9300
C78 C98 1.427(16)
C81 H81A 0.9700
C81 H81B 0.9700
C81 H81C 0.9700
C81 H81D 0.9700
C81 C0AA 1.486(16)
C81 C0AB 1.45(3)
C88 H88 0.9300
C95 H95 0.9300
C95 C96 1.408(14)
C97 H97 0.9300
C97 C96 1.355(16)
C94 H94A 0.9700
C94 H94B 0.9700
C94 H94C 0.9700
C94 H94D 0.9700
C94 C8 1.44(3)
C94 C8A 1.450(17)
C91 H91 0.9300
C91 C90 1.30(2)
C91 C92 1.333(18)
C96 H96 0.9300
C93 H93A 0.9600
C93 H93B 0.9600
C93 H93C 0.9600
C90 H90 0.9300
C92 H92 0.9300
C0AA H0AA 0.9600
C0AA H0AB 0.9600
C0AA H0AC 0.9600
C0AB H0AD 0.9600
C0AB H0AE 0.9600
C0AB H0AF 0.9600
C101 H101 0.9300
C101 C100 1.289(17)
C98 H98 0.9300
C98 C100 1.342(18)
C100 H100 0.9300
C8 H8A 0.9600
C8 H8B 0.9600
C8 H8C 0.9600
C8A H8AA 0.9600
C8A H8AB 0.9600
C8A H8AC 0.9600

loop_
_geom_torsion_atom_site_label_1
_geom_torsion_atom_site_label_2
_geom_torsion_atom_site_label_3
_geom_torsion_atom_site_label_4
_geom_torsion
Ce1 O10 C18 O9 1.2(7)
Ce1 O10 C18 C27 178.5(5)
Ce1 O6 C14 Ce2 173.0(15)
Ce1 O6 C14 O5 170.0(11)
Ce1 O6 C14 C32 -10.8(19)
Ce1 N4 C35 C59 179.5(5)
Ce1 O4 C21 O3 25.9(11)
Ce1 O4 C21 C22 -152.8(5)
Ce1 O7 C38 O8 6.6(7)
Ce1 O7 C38 C66 -172.3(5)
Ce1 O9 C18 O10 -1.2(7)
Ce1 O9 C18 C27 -178.4(5)
Ce1 O11 C25 O12 11.9(12)
Ce1 O11 C25 C26 -164.9(5)
Ce1 O8 C38 O7 -6.8(7)
Ce1 O8 C38 C66 172.1(5)
Ce1 N3 C65 C64 179.8(6)
Ce2 O10 C18 Ce1 -162.8(12)
Ce2 O10 C18 O9 -161.6(8)
Ce2 O10 C18 C27 15.7(15)
Ce2 O6 C14 O5 -2.9(6)
Ce2 O6 C14 C32 176.2(5)
Ce2 O5 C14 O6 3.1(7)
Ce2 O5 C14 C32 -176.1(5)
Ce2 O3 C21 O4 -5.5(11)
Ce2 O3 C21 C22 173.1(4)
Ce2 O12 C25 O11 -31.3(12)
Ce2 O12 C25 C26 145.5(5)
Ce2 O2 C31 O1 -14.2(7)
Ce2 O2 C31 C80 161.6(6)
Ce2 N1 C24 C39 -176.4(5)
Ce2 O1 C31 O2 14.3(8)
Ce2 O1 C31 C80 -161.5(6)
Ce2 N2 C23 C4 0.5(8)
Ce2 N2 C23 C44 179.8(5)
Ce2 N2 C47 C46 -178.1(7)
Ce2 C31 C80 C79 5(3)
Ce2 C31 C80 C81 132(2)
O10 C18 C27 C28 126.2(7)
O10 C18 C27 C29 -107.2(7)
C2 C5 C34 C59 -1.4(10)
C2 C5 C60 C61 0.5(11)
C2 N4 C35 C59 -1.5(10)
C2 C36 N3 Ce1 -2.5(7)
C2 C36 N3 C65 177.3(6)
C2 C36 C62 C63 -178.1(6)
C2 C36 C62 C61 0.8(10)
O6 C14 C32 C33 105.0(7)
O6 C14 C32 C55 -126.9(7)
C4 N1 C24 C39 1.7(10)
C4 C23 C44 C43 -3.0(10)
C4 C23 C44 C45 176.5(7)
C4 C41 C42 C43 -2.6(11)
C4 C41 C40 C39 2.3(10)
C5 C2 N4 Ce1 179.7(4)
C5 C2 N4 C35 0.7(9)
C5 C2 C36 N3 -178.3(5)
C5 C2 C36 C62 -0.6(9)
C5 C34 C59 C35 0.7(11)
N4 C2 C5 C34 0.7(9)
N4 C2 C5 C60 179.3(6)
N4 C2 C36 N3 2.2(8)
N4 C2 C36 C62 180.0(6)
N4 C35 C59 C34 0.8(11)
O4 C21 C22 C48 -177.5(6)
O4 C21 C22 C71 -49.9(9)
O5 C14 C32 C33 -75.8(8)
O5 C14 C32 C55 52.3(8)
O3 C21 C22 C48 3.7(9)
O3 C21 C22 C71 131.3(7)
O7 C38 C66 C68 -84.2(8)
O7 C38 C66 C67 41.9(9)
O9 C18 C27 C28 -56.5(9)
O9 C18 C27 C29 70.2(8)
O11 C25 C26 C57 -41.7(10)
O11 C25 C26 C94 87.7(9)
O12 C25 C26 C57 141.2(7)
O12 C25 C26 C94 -89.4(9)
C14 C32 C55 C89 62.4(9)
O8 C38 C66 C68 96.9(8)
O8 C38 C66 C67 -137.0(7)
O2 C31 C80 C79 -81.9(10)
O2 C31 C80 C81 45.4(11)
N1 C4 C23 N2 2.4(9)
N1 C4 C23 C44 -177.0(6)
N1 C4 C41 C42 179.7(6)
N1 C4 C41 C40 0.2(10)
N1 C24 C39 C40 0.8(11)
C18 C27 C28 C75 77.4(11)
C18 C27 C28 C78 -107.2(9)
C18 C27 C29 C30 52.3(8)
O1 C31 C80 C79 94.0(9)
O1 C31 C80 C81 -138.7(9)
N2 C23 C44 C43 177.6(6)
N2 C23 C44 C45 -2.8(11)
N2 C47 C46 C45 -0.5(16)
C36 C2 C5 C34 -178.7(6)
C36 C2 C5 C60 -0.1(9)
C36 C2 N4 Ce1 -0.9(7)
C36 C2 N4 C35 -179.9(6)
C36 N3 C65 C64 -0.1(11)
C36 C62 C63 C64 1.6(12)
C36 C62 C61 C60 -0.4(11)
C21 C22 C48 C50 67.5(8)
C21 C22 C48 C49 -114.2(7)
C21 C22 C71 C72 170.0(9)
C22 C48 C50 C51 176.5(7)
C22 C48 C49 C74 -178.0(7)
C33 C32 C55 C89 -173.2(7)
C33 C54 C84 C85 0.6(13)
C38 C66 C68 C70 81.4(9)
C38 C66 C68 C69 -97.6(8)
C38 C66 C67 C93 65.2(10)
C27 C28 C75 C101 177.6(11)
C27 C28 C78 C98 -177.8(10)
C23 C4 N1 Ce2 -4.1(8)
C23 C4 N1 C24 177.8(6)
C23 C4 C41 C42 -0.2(9)
C23 C4 C41 C40 -179.7(6)
C23 N2 C47 C46 0.1(13)
C23 C44 C43 C42 0.3(12)
C23 C44 C45 C46 2.4(13)
N3 C36 C62 C63 -0.4(10)
N3 C36 C62 C61 178.5(6)
N3 C65 C64 C63 1.3(12)
C25 C26 C57 C56 105.9(8)
C25 C26 C57 C95 -74.4(9)
C25 C26 C94 C8 94.6(19)
C25 C26 C94 C8A 160.2(14)
C26 C57 C56 C58 -179.0(9)
C26 C57 C95 C96 179.5(8)
C24 C39 C40 C41 -2.8(11)
C34 C5 C60 C61 179.0(7)
C31 C80 C81 C0AA 77.2(13)
C31 C80 C81 C0AB -162(10)
C28 C27 C29 C30 179.5(6)
C28 C75 C101 C100 -1(2)
C28 C78 C98 C100 2(2)
C29 C27 C28 C75 -48.5(12)
C29 C27 C28 C78 127.0(9)
C32 C33 C54 C84 177.0(7)
C32 C33 C52 C53 -176.8(7)
C48 C22 C71 C72 -61.7(11)
C48 C50 C51 C73 2.4(14)
C48 C49 C74 C73 0.8(14)
C65 C64 C63 C62 -2.1(12)
C44 C45 C46 C47 -0.8(15)
C62 C36 N3 Ce1 179.8(5)
C62 C36 N3 C65 -0.4(9)
C62 C61 C60 C5 -0.3(12)
C63 C62 C61 C60 178.4(8)
C41 C4 N1 Ce2 176.0(4)
C41 C4 N1 C24 -2.1(9)
C41 C4 C23 N2 -177.7(6)
C41 C4 C23 C44 2.9(9)
C41 C42 C43 C44 2.6(12)
C42 C41 C40 C39 -177.2(7)
C57 C26 C94 C8 -138.1(19)
C57 C26 C94 C8A -72.4(16)
C57 C95 C96 C97 0.0(16)
C61 C62 C63 C64 -177.1(8)
C47 N2 C23 C4 -177.7(7)
C47 N2 C23 C44 1.6(10)
C66 C68 C69 C88 179.7(8)
C43 C44 C45 C46 -178.1(9)
C54 C33 C32 C14 115.8(7)
C54 C33 C32 C55 -8.8(9)
C54 C33 C52 C53 1.9(11)
C54 C84 C85 C53 0.3(14)
C58 C97 C96 C95 0.4(19)
C70 C68 C69 C88 0.7(13)
C50 C48 C49 C74 0.3(11)
C50 C51 C73 C74 -1.2(16)
C60 C5 C34 C59 -180.0(7)
C45 C44 C43 C42 -179.2(8)
C40 C41 C42 C43 176.9(7)
C68 C66 C67 C93 -171.6(8)
C68 C70 C86 C87 2.1(14)
C68 C69 C88 C87 0.7(18)
C51 C73 C74 C49 -0.4(16)
C71 C22 C48 C50 -59.0(9)
C71 C22 C48 C49 119.3(8)
C52 C33 C32 C14 -65.5(8)
C52 C33 C32 C55 169.8(6)
C52 C33 C54 C84 -1.6(11)
C52 C53 C85 C84 0.0(14)
C56 C57 C95 C96 -0.7(12)
C56 C58 C97 C96 0(2)
C49 C48 C50 C51 -1.9(11)
C67 C66 C68 C70 -45.3(10)
C67 C66 C68 C69 135.7(8)
C79 C83 C92 C91 -1.1(18)
C79 C80 C81 C0AA -157.2(10)
C79 C80 C81 C0AB -36(11)
C79 C82 C90 C91 -2(2)
C83 C79 C80 C31 72.8(11)
C83 C79 C80 C81 -54.3(11)
C83 C79 C82 C90 0.7(14)
C85 C53 C52 C33 -1.1(13)
C86 C70 C68 C66 179.0(7)
C86 C70 C68 C69 -2.0(12)
C86 C87 C88 C69 -1(2)
C80 C79 C83 C92 177.0(9)
C80 C79 C82 C90 -175.2(9)
C75 C28 C78 C98 -2.1(16)
C75 C101 C100 C98 1(2)
C82 C79 C83 C92 1.0(14)
C82 C79 C80 C31 -111.3(9)
C82 C79 C80 C81 121.6(10)
C78 C28 C75 C101 2.0(17)
C78 C98 C100 C101 -1(2)
C88 C87 C86 C70 -0.7(18)
C95 C57 C56 C58 1.2(13)
C97 C58 C56 C57 -1.0(17)
C94 C26 C57 C56 -18.9(11)
C94 C26 C57 C95 160.9(8)
C90 C91 C92 C83 -1(2)
C92 C91 C90 C82 2(3)
